data_7127828
loop_
_publ_author_name
'Mu, Huiying'
'Miki, Koji'
'Kubo, Takuya'
'Otsuka, Koji'
'Ohe, Kouichi'

_publ_section_title
;
 Substituted <i>meso</i>-vinyl-BODIPY as thiol-selective fluorogenic
 probes for sensing unfolded proteins in the endoplasmic reticulum.
;
_journal_issue 14
_journal_name_full 'Chemical communications (Cambridge, England)'
_journal_page_first 1818
_journal_page_last 1821
_journal_paper_doi 10.1039/d0cc08160d
_journal_volume 57
_journal_year 2021
_chemical_formula_moiety 'C15 H16 B Cl F2 N2'
_chemical_formula_sum 'C15 H16 B Cl F2 N2'
_chemical_formula_weight 308.56
_space_group_crystal_system triclinic
_space_group_IT_number 2
_space_group_name_Hall '-P 1'
_space_group_name_H-M_alt 'P -1'
_atom_sites_solution_hydrogens geom
_atom_sites_solution_primary direct
_atom_sites_solution_secondary difmap
_audit_update_record
;
2020-09-30 deposited with the CCDC.	2021-01-07 downloaded from the CCDC.
;
_cell_angle_alpha 109.950(10)
_cell_angle_beta 102.666(11)
_cell_angle_gamma 98.075(6)
_cell_formula_units_Z 2
_cell_length_a 8.337(8)
_cell_length_b 8.954(9)
_cell_length_c 10.867(11)
_cell_measurement_reflns_used 2137
_cell_measurement_temperature 143
_cell_measurement_theta_max 27.50
_cell_measurement_theta_min 3.10
_cell_volume 723.2(12)
_computing_cell_refinement 'CrystalClear-SM Expert 2.1 b46'
_computing_data_collection 'CrystalClear-SM Expert 2.1 b46 (Rigaku, 2016)'
_computing_data_reduction 'CrystalClear-SM Expert 2.1 b46'
_computing_molecular_graphics 'CrystalStructure 4.3'
_computing_publication_material 'CrystalStructure 4.3 (Rigaku, 2019)'
_computing_structure_refinement 'CRYSTALS (Carruthers, et al., 1999)'
_computing_structure_solution 'SIR92 (Altomare, et al., 1994)'
_diffrn_ambient_temperature 143
_diffrn_detector_area_resol_mean 7.111
_diffrn_measured_fraction_theta_full 0.954
_diffrn_measured_fraction_theta_max 0.954
_diffrn_measurement_device_type 'Rigaku Saturn724'
_diffrn_measurement_method \w
_diffrn_radiation_type 'Mo K\a'
_diffrn_radiation_wavelength 0.71075
_diffrn_reflns_av_R_equivalents 0.0370
_diffrn_reflns_av_unetI/netI 0.0667
_diffrn_reflns_limit_h_max 10
_diffrn_reflns_limit_h_min -10
_diffrn_reflns_limit_k_max 11
_diffrn_reflns_limit_k_min -11
_diffrn_reflns_limit_l_max 14
_diffrn_reflns_limit_l_min -13
_diffrn_reflns_number 5879
_diffrn_reflns_theta_full 27.50
_diffrn_reflns_theta_max 27.50
_diffrn_reflns_theta_min 3.135
_diffrn_standards_number 0
_exptl_absorpt_coefficient_mu 0.279
_exptl_absorpt_correction_T_max 0.986
_exptl_absorpt_correction_T_min 0.512
_exptl_absorpt_correction_type multi-scan
_exptl_absorpt_process_details 'REQAB (Rigaku, 1998)'
_exptl_crystal_colour orange
_exptl_crystal_density_diffrn 1.417
_exptl_crystal_density_method 'not measured'
_exptl_crystal_description plate
_exptl_crystal_F_000 320.00
_exptl_crystal_size_max 0.300
_exptl_crystal_size_mid 0.100
_exptl_crystal_size_min 0.050
_refine_diff_density_max 0.378
_refine_diff_density_min -0.311
_refine_ls_extinction_method none
_refine_ls_goodness_of_fit_ref 1.000
_refine_ls_hydrogen_treatment refxyz
_refine_ls_number_parameters 263
_refine_ls_number_reflns 3162
_refine_ls_R_factor_gt 0.0410
_refine_ls_shift/su_max 0.000
_refine_ls_structure_factor_coef Fsqd
_refine_ls_weighting_details 'w = 1/[0.0001Fo^2^ + 1.4900\s(Fo^2^)]/(4Fo^2^)'
_refine_ls_weighting_scheme calc
_refine_ls_wR_factor_ref 0.0785
_reflns_number_gt 2294
_reflns_number_total 3162
_reflns_threshold_expression F^2^>2.0\s(F^2^)
_cod_data_source_file d0cc08160d2.cif
_cod_data_source_block 20200909-04
_cod_depositor_comments 'Adding full bibliography for 7127828.cif.'
_cod_database_code 7127828

loop_
_space_group_symop_id
_space_group_symop_operation_xyz
1 +X,+Y,+Z
2 -X,-Y,-Z

loop_
_atom_site_label
_atom_site_type_symbol
_atom_site_fract_x
_atom_site_fract_y
_atom_site_fract_z
_atom_site_U_iso_or_equiv
_atom_site_adp_type
_atom_site_occupancy
_atom_site_site_symmetry_multiplicity
_atom_site_calc_flag
_atom_site_refinement_flags
_atom_site_disorder_assembly
_atom_site_disorder_group
Cl1 Cl -0.04412(6) -0.06841(7) -0.29361(5) 0.03070(15) Uani 0.8 2 d . . .
Cl2 Cl 0.8995(3) 0.3324(3) 0.5724(3) 0.0454(8) Uani 0.2 2 d . . .
F1 F 0.50221(11) 0.42808(11) 0.13356(9) 0.0299(3) Uani 1 2 d . . .
F2 F 0.29709(12) 0.40233(12) 0.23685(10) 0.0308(3) Uani 1 2 d . . .
N1 N 0.30595(16) 0.16694(16) 0.04851(14) 0.0235(4) Uani 1 2 d . . .
N2 N 0.52292(17) 0.26824(17) 0.27249(13) 0.0246(4) Uani 1 2 d . . .
C1 C 0.1927(2) 0.1614(2) -0.06398(17) 0.0251(5) Uani 1 2 d . . .
C2 C 0.1112(2) -0.0024(2) -0.14271(17) 0.0263(5) Uani 1 2 d . . .
C3 C 0.1739(2) -0.1016(2) -0.08062(17) 0.0250(5) Uani 1 2 d . . .
C4 C 0.2968(2) 0.0068(2) 0.04180(17) 0.0224(4) Uani 1 2 d . . .
C5 C 0.3990(2) -0.0225(2) 0.14764(17) 0.0238(5) Uani 1 2 d . . .
C6 C 0.5142(2) 0.1063(2) 0.26037(17) 0.0243(5) Uani 1 2 d . . .
C7 C 0.6417(2) 0.1086(2) 0.37263(18) 0.0292(5) Uani 1 2 d . . .
C8 C 0.7193(3) 0.2707(3) 0.4476(2) 0.0356(6) Uani 1 2 d . . .
C9 C 0.6448(2) 0.3671(2) 0.38608(18) 0.0291(5) Uani 1 2 d . . .
C10 C 0.1686(3) 0.3095(3) -0.0911(2) 0.0326(6) Uani 1 2 d . . .
C11 C 0.1197(3) -0.2843(2) -0.1361(2) 0.0315(5) Uani 1 2 d . . .
C12 C 0.6913(3) -0.0309(3) 0.4055(2) 0.0372(6) Uani 1 2 d . . .
C13 C 0.6866(3) 0.5483(3) 0.4333(2) 0.0405(6) Uani 1 2 d . . .
C14 C 0.3800(2) -0.1908(2) 0.14295(19) 0.0284(5) Uani 1 2 d . . .
C15 C 0.3175(3) -0.2368(3) 0.2288(2) 0.0396(6) Uani 1 2 d . . .
B1 B 0.4068(2) 0.3225(2) 0.1740(2) 0.0254(5) Uani 1 2 d . . .
H1 H 0.269(3) 0.368(3) -0.106(2) 0.071(7) Uiso 1 2 d . . .
H2 H 0.152(3) 0.399(3) -0.012(2) 0.063(7) Uiso 1 2 d . . .
H3 H 0.076(3) 0.285(3) -0.163(2) 0.055(7) Uiso 1 2 d . . .
H4 H 0.030(3) -0.320(3) -0.224(2) 0.068(7) Uiso 1 2 d . . .
H5 H 0.217(3) -0.336(2) -0.151(2) 0.052(6) Uiso 1 2 d . . .
H6 H 0.077(2) -0.324(2) -0.070(2) 0.062(7) Uiso 1 2 d . . .
H7 H 0.687(2) -0.121(2) 0.324(2) 0.046(6) Uiso 1 2 d . . .
H8 H 0.603(2) -0.086(2) 0.447(2) 0.057(6) Uiso 1 2 d . . .
H9 H 0.806(2) 0.005(2) 0.464(2) 0.048(6) Uiso 1 2 d . . .
H10 H 0.752(3) 0.602(3) 0.528(2) 0.060(7) Uiso 1 2 d . . .
H11 H 0.581(3) 0.591(3) 0.420(2) 0.079(8) Uiso 1 2 d . . .
H12 H 0.755(3) 0.585(3) 0.390(2) 0.074(8) Uiso 1 2 d . . .
H13 H 0.780(3) 0.307(3) 0.505(3) 0.073(10) Uiso 1 2 d . . .
H14 H 0.411(2) -0.263(2) 0.0727(19) 0.045(6) Uiso 1 2 d . . .
H15 H 0.304(2) -0.349(3) 0.2277(19) 0.053(6) Uiso 1 2 d . . .
H16 H 0.277(2) -0.153(3) 0.300(2) 0.062(7) Uiso 1 2 d . . .

loop_
_atom_site_aniso_label
_atom_site_aniso_U_11
_atom_site_aniso_U_22
_atom_site_aniso_U_33
_atom_site_aniso_U_12
_atom_site_aniso_U_13
_atom_site_aniso_U_23
Cl1 0.0282(3) 0.0322(3) 0.0239(3) 0.0042(2) -0.0004(2) 0.0075(3)
Cl2 0.0431(14) 0.0481(17) 0.0333(14) 0.0017(13) 0.0048(12) 0.0087(13)
F1 0.0354(6) 0.0261(6) 0.0286(6) 0.0020(5) 0.0094(5) 0.0127(5)
F2 0.0353(6) 0.0283(6) 0.0306(6) 0.0126(5) 0.0133(5) 0.0091(5)
N1 0.0277(7) 0.0219(8) 0.0213(8) 0.0064(6) 0.0063(6) 0.0089(7)
N2 0.0295(8) 0.0235(8) 0.0192(8) 0.0052(6) 0.0071(6) 0.0067(7)
C1 0.0269(9) 0.0282(10) 0.0239(10) 0.0089(8) 0.0094(8) 0.0122(8)
C2 0.0252(9) 0.0285(10) 0.0226(9) 0.0044(8) 0.0069(8) 0.0076(8)
C3 0.0262(9) 0.0261(10) 0.0243(9) 0.0072(8) 0.0116(8) 0.0083(8)
C4 0.0264(8) 0.0209(9) 0.0229(9) 0.0077(7) 0.0102(7) 0.0091(8)
C5 0.0283(9) 0.0247(10) 0.0232(9) 0.0101(8) 0.0138(8) 0.0096(8)
C6 0.0273(9) 0.0260(10) 0.0234(9) 0.0089(8) 0.0118(7) 0.0104(8)
C7 0.0330(10) 0.0350(11) 0.0261(10) 0.0124(9) 0.0130(8) 0.0150(9)
C8 0.0327(11) 0.0440(14) 0.0255(12) 0.0042(10) 0.0027(10) 0.0131(11)
C9 0.0330(10) 0.0296(10) 0.0240(10) 0.0042(8) 0.0098(8) 0.0099(9)
C10 0.0369(11) 0.0315(11) 0.0302(11) 0.0097(9) 0.0057(9) 0.0147(10)
C11 0.0323(10) 0.0251(10) 0.0326(11) 0.0040(9) 0.0091(9) 0.0068(9)
C12 0.0422(12) 0.0430(13) 0.0327(12) 0.0187(11) 0.0118(10) 0.0179(11)
C13 0.0499(13) 0.0298(12) 0.0288(12) -0.0056(10) 0.0046(11) 0.0055(10)
C14 0.0378(10) 0.0234(10) 0.0261(10) 0.0124(8) 0.0116(8) 0.0086(8)
C15 0.0624(14) 0.0250(11) 0.0402(12) 0.0153(10) 0.0223(11) 0.0164(10)
B1 0.0287(10) 0.0222(11) 0.0240(11) 0.0050(9) 0.0103(9) 0.0063(9)

loop_
_atom_type_symbol
_atom_type_description
_atom_type_scat_dispersion_real
_atom_type_scat_dispersion_imag
_atom_type_scat_source
C C 0.0033 0.0016
;
International Tables for Crystallography
(Vol. C, Tables 4.2.6.8 and 6.1.1.4)
;
H H 0.0000 0.0000
;
International Tables for Crystallography
(Vol. C, Table 6.1.1.4)
;
B B 0.0013 0.0007
;
International Tables for Crystallography
(Vol. C, Tables 4.2.6.8 and 6.1.1.4)
;
Cl Cl 0.1484 0.1585
;
International Tables for Crystallography
(Vol. C, Tables 4.2.6.8 and 6.1.1.4)
;
F F 0.0171 0.0103
;
International Tables for Crystallography
(Vol. C, Tables 4.2.6.8 and 6.1.1.4)
;
N N 0.0061 0.0033
;
International Tables for Crystallography
(Vol. C, Tables 4.2.6.8 and 6.1.1.4)
;

loop_
_geom_angle_atom_site_label_1
_geom_angle_atom_site_label_2
_geom_angle_atom_site_label_3
_geom_angle
_geom_angle_publ_flag
_geom_angle_site_symmetry_1
_geom_angle_site_symmetry_3
C1 N1 C4 108.26(12) yes . .
C1 N1 B1 126.08(17) yes . .
C4 N1 B1 124.97(16) yes . .
C6 N2 C9 108.82(16) yes . .
C6 N2 B1 125.19(12) yes . .
C9 N2 B1 125.95(17) yes . .
N1 C1 C2 107.74(18) yes . .
N1 C1 C10 123.00(14) yes . .
C2 C1 C10 129.25(17) yes . .
Cl1 C2 C1 124.39(16) yes . .
Cl1 C2 C3 125.27(13) yes . .
C1 C2 C3 110.34(16) yes . .
C2 C3 C4 104.92(17) yes . .
C2 C3 C11 125.65(15) yes . .
C4 C3 C11 129.43(19) yes . .
N1 C4 C3 108.74(17) yes . .
N1 C4 C5 120.21(12) yes . .
C3 C4 C5 131.05(18) yes . .
C4 C5 C6 120.92(18) yes . .
C4 C5 C14 119.41(13) yes . .
C6 C5 C14 119.62(18) yes . .
N2 C6 C5 120.37(17) yes . .
N2 C6 C7 107.63(13) yes . .
C5 C6 C7 131.91(19) yes . .
C6 C7 C8 105.4(2) yes . .
C6 C7 C12 129.59(15) yes . .
C8 C7 C12 124.98(19) yes . .
Cl2 C8 C7 122.8(2) yes . .
Cl2 C8 C9 126.1(2) yes . .
C7 C8 C9 109.91(18) yes . .
N2 C9 C8 108.22(18) yes . .
N2 C9 C13 123.61(19) yes . .
C8 C9 C13 128.17(17) yes . .
C5 C14 C15 122.28(18) yes . .
F1 B1 F2 108.94(17) yes . .
F1 B1 N1 109.89(17) yes . .
F1 B1 N2 110.40(15) yes . .
F2 B1 N1 110.24(15) yes . .
F2 B1 N2 110.25(18) yes . .
N1 B1 N2 107.11(17) yes . .
C8 Cl2 H13 9.0(15) no . .
Cl2 C8 H13 14(3) no . .
C7 C8 H13 132(3) no . .
C9 C8 H13 118(3) no . .
C1 C10 H1 114.4(15) no . .
C1 C10 H2 113.9(16) no . .
C1 C10 H3 111.1(15) no . .
H1 C10 H2 101.0(18) no . .
H1 C10 H3 110(2) no . .
H2 C10 H3 106.0(19) no . .
C3 C11 H4 107.7(14) no . .
C3 C11 H5 111.6(11) no . .
C3 C11 H6 111.8(11) no . .
H4 C11 H5 110.2(17) no . .
H4 C11 H6 110.4(18) no . .
H5 C11 H6 105.2(19) no . .
C7 C12 H7 111.5(15) no . .
C7 C12 H8 113.2(12) no . .
C7 C12 H9 109.0(14) no . .
H7 C12 H8 102.1(17) no . .
H7 C12 H9 107.8(17) no . .
H8 C12 H9 112.9(18) no . .
C9 C13 H10 113.0(16) no . .
C9 C13 H11 111.5(13) no . .
C9 C13 H12 112.5(14) no . .
H10 C13 H11 108.5(19) no . .
H10 C13 H12 103(2) no . .
H11 C13 H12 108(2) no . .
C5 C14 H14 115.1(15) no . .
C15 C14 H14 122.6(15) no . .
C14 C15 H15 123.6(13) no . .
C14 C15 H16 118.6(15) no . .
H15 C15 H16 117.8(19) no . .
Cl2 H13 C8 156(4) no . .

loop_
_geom_bond_atom_site_label_1
_geom_bond_atom_site_label_2
_geom_bond_distance
_geom_bond_publ_flag
_geom_bond_site_symmetry_2
Cl1 C2 1.705(2) yes .
Cl2 C8 1.663(3) yes .
F1 B1 1.395(3) yes .
F2 B1 1.393(3) yes .
N1 C1 1.352(2) yes .
N1 C4 1.401(3) yes .
N1 B1 1.542(2) yes .
N2 C6 1.400(3) yes .
N2 C9 1.338(2) yes .
N2 B1 1.533(3) yes .
C1 C2 1.398(2) yes .
C1 C10 1.484(4) yes .
C2 C3 1.379(3) yes .
C3 C4 1.416(2) yes .
C3 C11 1.497(3) yes .
C4 C5 1.399(3) yes .
C5 C6 1.401(2) yes .
C5 C14 1.475(3) yes .
C6 C7 1.424(3) yes .
C7 C8 1.374(3) yes .
C7 C12 1.498(4) yes .
C8 C9 1.393(4) yes .
C9 C13 1.488(3) yes .
C14 C15 1.313(4) yes .
Cl2 H13 1.04(2) no .
C8 H13 0.66(2) no .
C10 H1 1.00(3) no .
C10 H2 1.01(2) no .
C10 H3 0.91(2) no .
C11 H4 0.99(2) no .
C11 H5 1.01(2) no .
C11 H6 1.01(3) no .
C12 H7 0.962(19) no .
C12 H8 1.08(2) no .
C12 H9 0.967(18) no .
C13 H10 0.96(2) no .
C13 H11 1.01(3) no .
C13 H12 0.91(3) no .
C14 H14 0.93(2) no .
C15 H15 0.99(2) no .
C15 H16 1.03(2) no .

loop_
_geom_contact_atom_site_label_1
_geom_contact_atom_site_label_2
_geom_contact_distance
_geom_contact_publ_flag
_geom_contact_site_symmetry_1
_geom_contact_site_symmetry_2
Cl1 C10 3.310(3) no . .
Cl1 C11 3.241(3) no . .
Cl2 C12 3.146(4) no . .
Cl2 C13 3.310(5) no . .
F1 C1 3.051(2) no . .
F1 C6 3.597(4) no . .
F1 C9 3.003(3) no . .
F1 C10 3.041(3) no . .
F1 C13 3.013(4) no . .
F2 C1 3.084(3) no . .
F2 C4 3.451(4) no . .
F2 C6 3.460(3) no . .
F2 C9 3.111(3) no . .
F2 C10 3.255(4) no . .
F2 C13 3.267(3) no . .
N1 C6 2.824(3) no . .
N2 C4 2.828(2) no . .
C1 C5 3.550(4) no . .
C2 C5 3.597(4) no . .
C3 C14 3.061(4) no . .
C4 C15 3.448(4) no . .
C5 C9 3.547(3) no . .
C5 C11 3.288(3) no . .
C5 C12 3.316(4) no . .
C5 B1 2.994(4) no . .
C6 C15 3.140(4) no . .
C7 C14 3.095(3) no . .
C7 C15 3.436(4) no . .
C10 B1 3.075(4) no . .
C11 C14 3.078(4) no . .
C12 C14 3.138(3) no . .
C12 C15 3.185(4) no . .
C13 B1 3.062(3) no . .
Cl1 C12 3.534(4) no . 2_655
Cl2 F2 3.442(4) no . 2_666
Cl2 C13 3.487(5) no . 2_766
Cl2 C15 3.349(5) no . 2_656
F1 F1 3.550(3) no . 2_665
F1 C10 3.571(4) no . 2_665
F1 C11 3.567(4) no . 2_655
F1 C14 3.469(3) no . 2_655
F1 C15 3.511(4) no . 1_565
F2 Cl2 3.442(4) no . 2_666
F2 C11 3.302(4) no . 2_555
F2 C13 3.427(5) no . 2_666
F2 C15 3.244(4) no . 1_565
C2 C7 3.547(4) no . 2_655
C3 C6 3.576(4) no . 2_655
C6 C3 3.576(4) no . 2_655
C7 C2 3.547(4) no . 2_655
C10 F1 3.571(4) no . 2_665
C11 F1 3.567(4) no . 2_655
C11 F2 3.302(4) no . 2_555
C12 Cl1 3.534(4) no . 2_655
C13 Cl2 3.487(5) no . 2_766
C13 F2 3.427(5) no . 2_666
C14 F1 3.469(3) no . 2_655
C15 Cl2 3.349(5) no . 2_656
C15 F1 3.511(4) no . 1_545
C15 F2 3.244(4) no . 1_545
Cl1 H3 2.91(2) no . .
Cl1 H4 2.72(3) no . .
Cl2 H9 2.680(19) no . .
Cl2 H10 2.99(3) no . .
F1 H1 2.72(2) no . .
F1 H2 2.93(2) no . .
F1 H11 2.83(2) no . .
F1 H12 2.84(2) no . .
F2 H1 3.59(2) no . .
F2 H2 2.70(2) no . .
F2 H11 2.63(2) no . .
N1 H1 2.86(3) no . .
N1 H2 2.78(3) no . .
N1 H3 3.22(3) no . .
N2 H10 3.271(18) no . .
N2 H11 2.70(2) no . .
N2 H12 2.89(2) no . .
N2 H13 2.81(3) no . .
C2 H1 3.25(2) no . .
C2 H2 3.32(2) no . .
C2 H3 2.71(3) no . .
C2 H4 2.61(2) no . .
C2 H5 3.21(2) no . .
C2 H6 3.23(3) no . .
C3 H14 3.12(2) no . .
C4 H4 3.382(17) no . .
C4 H5 2.949(18) no . .
C4 H6 2.945(19) no . .
C4 H14 2.81(2) no . .
C4 H16 3.58(3) no . .
C5 H5 3.338(16) no . .
C5 H6 3.306(16) no . .
C5 H7 3.16(2) no . .
C5 H8 3.59(2) no . .
C5 H15 3.37(3) no . .
C5 H16 2.62(3) no . .
C6 H7 2.84(2) no . .
C6 H8 3.11(3) no . .
C6 H9 3.36(2) no . .
C6 H13 2.87(2) no . .
C6 H14 3.105(18) no . .
C6 H16 3.04(2) no . .
C7 H16 3.32(2) no . .
C8 H7 3.25(2) no . .
C8 H8 3.20(2) no . .
C8 H9 2.63(2) no . .
C8 H10 2.75(2) no . .
C8 H11 3.32(3) no . .
C8 H12 3.08(3) no . .
C11 H14 2.868(19) no . .
C12 H13 2.77(3) no . .
C12 H14 3.558(16) no . .
C12 H16 3.286(19) no . .
C13 H13 2.69(3) no . .
C14 H5 2.916(18) no . .
C14 H6 2.807(18) no . .
C14 H7 2.708(18) no . .
C14 H8 3.153(19) no . .
C15 H6 3.19(2) no . .
C15 H7 2.934(18) no . .
C15 H8 2.747(17) no . .
B1 H1 3.20(2) no . .
B1 H2 2.92(2) no . .
B1 H11 2.825(19) no . .
B1 H12 3.285(19) no . .
H5 H14 2.41(3) no . .
H6 H14 2.75(3) no . .
H6 H15 3.47(3) no . .
H7 H13 3.54(3) no . .
H7 H14 2.91(2) no . .
H7 H15 3.27(3) no . .
H7 H16 3.34(3) no . .
H8 H13 3.40(4) no . .
H8 H15 3.06(2) no . .
H8 H16 2.70(3) no . .
H9 H13 2.64(4) no . .
H10 H13 2.61(4) no . .
H11 H13 3.49(4) no . .
H12 H13 3.16(4) no . .
H14 H15 2.36(3) no . .
H14 H16 2.86(3) no . .
Cl1 H7 3.36(2) no . 2_655
Cl1 H8 3.54(2) no . 1_454
Cl1 H9 2.98(2) no . 1_454
Cl1 H9 3.12(2) no . 2_655
Cl1 H10 2.931(19) no . 1_444
Cl1 H16 2.97(2) no . 2_555
Cl2 H3 3.12(3) no . 1_656
Cl2 H4 3.010(19) no . 1_666
Cl2 H10 3.36(3) no . 2_766
Cl2 H12 2.77(2) no . 2_766
Cl2 H15 3.01(2) no . 2_656
Cl2 H16 2.90(3) no . 2_656
F1 H1 2.59(2) no . 2_665
F1 H5 2.58(2) no . 2_655
F1 H14 3.21(2) no . 1_565
F1 H14 2.55(2) no . 2_655
F1 H15 2.83(2) no . 1_565
F2 H4 2.68(2) no . 2_555
F2 H6 3.088(19) no . 2_555
F2 H10 2.69(3) no . 2_666
F2 H13 3.36(3) no . 2_666
F2 H15 2.25(2) no . 1_565
N1 H14 3.10(2) no . 2_655
N2 H5 2.87(2) no . 2_655
N2 H10 3.54(3) no . 2_666
N2 H11 3.49(3) no . 2_666
C1 H6 3.19(2) no . 2_555
C1 H7 3.13(2) no . 2_655
C1 H14 3.33(2) no . 2_655
C2 H7 3.22(2) no . 2_655
C6 H5 3.50(2) no . 2_655
C6 H8 3.58(2) no . 2_656
C7 H8 3.16(2) no . 2_656
C7 H16 3.35(2) no . 2_656
C8 H8 3.56(2) no . 2_656
C8 H11 3.33(3) no . 2_666
C8 H15 3.41(2) no . 2_656
C8 H16 3.26(3) no . 2_656
C9 H4 3.54(3) no . 2_655
C9 H5 2.97(2) no . 2_655
C9 H11 3.09(3) no . 2_666
C10 H5 3.44(2) no . 1_565
C10 H6 3.41(2) no . 1_565
C10 H6 2.96(2) no . 2_555
C10 H7 3.11(2) no . 2_655
C10 H14 3.56(2) no . 2_655
C10 H15 3.564(17) no . 1_565
C11 H1 3.60(3) no . 1_545
C11 H2 3.55(3) no . 1_545
C11 H2 3.29(3) no . 2_555
C11 H12 3.59(2) no . 2_655
C12 H8 3.32(2) no . 2_656
C12 H11 3.44(3) no . 1_545
C12 H12 3.51(3) no . 1_545
C12 H16 2.99(2) no . 2_656
C13 H5 3.35(2) no . 2_655
C13 H7 3.54(3) no . 1_565
C13 H8 3.40(2) no . 1_565
C13 H11 3.35(3) no . 2_666
C14 H1 3.56(3) no . 2_655
C14 H2 3.52(2) no . 1_545
C15 H2 3.276(19) no . 1_545
C15 H3 3.13(2) no . 2_555
C15 H8 3.566(18) no . 2_656
C15 H11 3.56(3) no . 1_545
C15 H13 3.40(3) no . 2_656
B1 H5 3.19(2) no . 2_655
B1 H14 3.29(2) no . 2_655
B1 H15 3.08(2) no . 1_565
H1 F1 2.59(2) no . 2_665
H1 C11 3.60(3) no . 1_565
H1 C14 3.56(3) no . 2_655
H1 H5 2.92(4) no . 1_565
H1 H6 3.33(3) no . 1_565
H1 H7 2.77(3) no . 2_655
H1 H12 3.21(4) no . 2_665
H1 H14 3.10(3) no . 1_565
H1 H14 2.95(3) no . 2_655
H1 H15 3.56(3) no . 1_565
H2 C11 3.55(3) no . 1_565
H2 C11 3.29(3) no . 2_555
H2 C14 3.52(2) no . 1_565
H2 C15 3.276(19) no . 1_565
H2 H2 3.32(3) no . 2_565
H2 H4 3.46(4) no . 2_555
H2 H5 3.26(4) no . 1_565
H2 H6 2.87(4) no . 1_565
H2 H6 2.38(3) no . 2_555
H2 H14 3.18(3) no . 1_565
H2 H15 2.69(2) no . 1_565
H3 Cl2 3.12(3) no . 1_454
H3 C15 3.13(2) no . 2_555
H3 H5 3.38(3) no . 1_565
H3 H6 3.29(3) no . 1_565
H3 H6 3.01(4) no . 2_555
H3 H7 3.12(3) no . 2_655
H3 H12 3.52(4) no . 2_665
H3 H15 3.26(3) no . 2_555
H3 H16 2.85(3) no . 2_555
H4 Cl2 3.010(19) no . 1_444
H4 F2 2.68(2) no . 2_555
H4 C9 3.54(3) no . 2_655
H4 H2 3.46(4) no . 2_555
H4 H10 2.94(3) no . 1_444
H4 H12 3.43(3) no . 2_655
H4 H13 3.58(3) no . 1_444
H5 F1 2.58(2) no . 2_655
H5 N2 2.87(2) no . 2_655
H5 C6 3.50(2) no . 2_655
H5 C9 2.97(2) no . 2_655
H5 C10 3.44(2) no . 1_545
H5 C13 3.35(2) no . 2_655
H5 B1 3.19(2) no . 2_655
H5 H1 2.92(4) no . 1_545
H5 H2 3.26(4) no . 1_545
H5 H3 3.38(3) no . 1_545
H5 H12 2.86(3) no . 2_655
H6 F2 3.088(19) no . 2_555
H6 C1 3.19(2) no . 2_555
H6 C10 3.41(2) no . 1_545
H6 C10 2.96(2) no . 2_555
H6 H1 3.33(3) no . 1_545
H6 H2 2.87(4) no . 1_545
H6 H2 2.38(3) no . 2_555
H6 H3 3.29(3) no . 1_545
H6 H3 3.01(4) no . 2_555
H7 Cl1 3.36(2) no . 2_655
H7 C1 3.13(2) no . 2_655
H7 C2 3.22(2) no . 2_655
H7 C10 3.11(2) no . 2_655
H7 C13 3.54(3) no . 1_545
H7 H1 2.77(3) no . 2_655
H7 H3 3.12(3) no . 2_655
H7 H11 3.17(4) no . 1_545
H7 H12 3.04(4) no . 1_545
H8 Cl1 3.54(2) no . 1_656
H8 C6 3.58(2) no . 2_656
H8 C7 3.16(2) no . 2_656
H8 C8 3.56(2) no . 2_656
H8 C12 3.32(2) no . 2_656
H8 C13 3.40(2) no . 1_545
H8 C15 3.566(18) no . 2_656
H8 H8 2.66(3) no . 2_656
H8 H10 3.50(4) no . 1_545
H8 H11 2.78(3) no . 1_545
H8 H12 3.29(3) no . 1_545
H8 H16 2.71(2) no . 2_656
H9 Cl1 2.98(2) no . 1_656
H9 Cl1 3.12(2) no . 2_655
H9 H9 3.18(3) no . 2_756
H9 H12 3.51(3) no . 1_545
H9 H16 2.74(3) no . 2_656
H10 Cl1 2.931(19) no . 1_666
H10 Cl2 3.36(3) no . 2_766
H10 F2 2.69(3) no . 2_666
H10 N2 3.54(3) no . 2_666
H10 H4 2.94(3) no . 1_666
H10 H8 3.50(4) no . 1_565
H10 H11 3.32(4) no . 2_666
H11 N2 3.49(3) no . 2_666
H11 C8 3.33(3) no . 2_666
H11 C9 3.09(3) no . 2_666
H11 C12 3.44(3) no . 1_565
H11 C13 3.35(3) no . 2_666
H11 C15 3.56(3) no . 1_565
H11 H7 3.17(4) no . 1_565
H11 H8 2.78(3) no . 1_565
H11 H10 3.32(4) no . 2_666
H11 H11 3.14(4) no . 2_666
H11 H13 3.45(4) no . 2_666
H11 H15 2.99(3) no . 1_565
H12 Cl2 2.77(2) no . 2_766
H12 C11 3.59(2) no . 2_655
H12 C12 3.51(3) no . 1_565
H12 H1 3.21(4) no . 2_665
H12 H3 3.52(4) no . 2_665
H12 H4 3.43(3) no . 2_655
H12 H5 2.86(3) no . 2_655
H12 H7 3.04(4) no . 1_565
H12 H8 3.29(3) no . 1_565
H12 H9 3.51(3) no . 1_565
H13 F2 3.36(3) no . 2_666
H13 C15 3.40(3) no . 2_656
H13 H4 3.58(3) no . 1_666
H13 H11 3.45(4) no . 2_666
H13 H15 3.05(4) no . 2_656
H13 H16 2.98(4) no . 2_656
H14 F1 3.21(2) no . 1_545
H14 F1 2.55(2) no . 2_655
H14 N1 3.10(2) no . 2_655
H14 C1 3.33(2) no . 2_655
H14 C10 3.56(2) no . 2_655
H14 B1 3.29(2) no . 2_655
H14 H1 3.10(3) no . 1_545
H14 H1 2.95(3) no . 2_655
H14 H2 3.18(3) no . 1_545
H15 Cl2 3.01(2) no . 2_656
H15 F1 2.83(2) no . 1_545
H15 F2 2.25(2) no . 1_545
H15 C8 3.41(2) no . 2_656
H15 C10 3.564(17) no . 1_545
H15 B1 3.08(2) no . 1_545
H15 H1 3.56(3) no . 1_545
H15 H2 2.69(2) no . 1_545
H15 H3 3.26(3) no . 2_555
H15 H11 2.99(3) no . 1_545
H15 H13 3.05(4) no . 2_656
H16 Cl1 2.97(2) no . 2_555
H16 Cl2 2.90(3) no . 2_656
H16 C7 3.35(2) no . 2_656
H16 C8 3.26(3) no . 2_656
H16 C12 2.99(2) no . 2_656
H16 H3 2.85(3) no . 2_555
H16 H8 2.71(2) no . 2_656
H16 H9 2.74(3) no . 2_656
H16 H13 2.98(4) no . 2_656

loop_
_geom_torsion_atom_site_label_1
_geom_torsion_atom_site_label_2
_geom_torsion_atom_site_label_3
_geom_torsion_atom_site_label_4
_geom_torsion
_geom_torsion_publ_flag
_geom_torsion_site_symmetry_1
_geom_torsion_site_symmetry_2
_geom_torsion_site_symmetry_3
_geom_torsion_site_symmetry_4
C1 N1 C4 C3 0.54(19) no . . . .
C1 N1 C4 C5 -178.69(15) no . . . .
C4 N1 C1 C2 -0.01(19) no . . . .
C4 N1 C1 C10 -179.68(15) no . . . .
C1 N1 B1 F1 -58.1(2) no . . . .
C1 N1 B1 F2 62.0(3) no . . . .
C1 N1 B1 N2 -178.05(16) no . . . .
B1 N1 C1 C2 -170.79(15) no . . . .
B1 N1 C1 C10 9.5(3) no . . . .
C4 N1 B1 F1 132.60(18) no . . . .
C4 N1 B1 F2 -107.3(2) no . . . .
C4 N1 B1 N2 12.7(2) no . . . .
B1 N1 C4 C3 171.44(15) no . . . .
B1 N1 C4 C5 -7.8(3) no . . . .
C6 N2 C9 C8 1.3(2) no . . . .
C6 N2 C9 C13 -178.38(16) no . . . .
C9 N2 C6 C5 -178.35(15) no . . . .
C9 N2 C6 C7 -1.3(2) no . . . .
C6 N2 B1 F1 -130.24(17) no . . . .
C6 N2 B1 F2 109.34(18) no . . . .
C6 N2 B1 N1 -10.6(2) no . . . .
B1 N2 C6 C5 3.7(3) no . . . .
B1 N2 C6 C7 -179.22(15) no . . . .
C9 N2 B1 F1 52.2(2) no . . . .
C9 N2 B1 F2 -68.2(2) no . . . .
C9 N2 B1 N1 171.82(16) no . . . .
B1 N2 C9 C8 179.20(15) no . . . .
B1 N2 C9 C13 -0.5(3) no . . . .
N1 C1 C2 Cl1 179.25(14) no . . . .
N1 C1 C2 C3 -0.5(2) no . . . .
C10 C1 C2 Cl1 -1.1(3) no . . . .
C10 C1 C2 C3 179.10(19) no . . . .
Cl1 C2 C3 C4 -178.94(12) no . . . .
Cl1 C2 C3 C11 1.5(3) no . . . .
C1 C2 C3 C4 0.8(2) no . . . .
C1 C2 C3 C11 -178.72(15) no . . . .
C2 C3 C4 N1 -0.8(2) no . . . .
C2 C3 C4 C5 178.28(17) no . . . .
C11 C3 C4 N1 178.70(18) no . . . .
C11 C3 C4 C5 -2.2(3) no . . . .
N1 C4 C5 C6 -1.3(3) no . . . .
N1 C4 C5 C14 176.17(14) no . . . .
C3 C4 C5 C6 179.68(17) no . . . .
C3 C4 C5 C14 -2.9(3) no . . . .
C4 C5 C6 N2 3.3(3) no . . . .
C4 C5 C6 C7 -172.96(17) no . . . .
C4 C5 C14 C15 -111.1(2) no . . . .
C6 C5 C14 C15 66.4(2) no . . . .
C14 C5 C6 N2 -174.19(16) no . . . .
C14 C5 C6 C7 9.6(3) no . . . .
N2 C6 C7 C8 0.8(2) no . . . .
N2 C6 C7 C12 -177.25(17) no . . . .
C5 C6 C7 C8 177.34(19) no . . . .
C5 C6 C7 C12 -0.7(4) no . . . .
C6 C7 C8 Cl2 -168.25(18) no . . . .
C6 C7 C8 C9 0.0(2) no . . . .
C12 C7 C8 Cl2 9.9(4) no . . . .
C12 C7 C8 C9 178.15(19) no . . . .
Cl2 C8 C9 N2 166.9(2) no . . . .
Cl2 C8 C9 C13 -13.4(4) no . . . .
C7 C8 C9 N2 -0.8(3) no . . . .
C7 C8 C9 C13 178.83(18) no . . . .
